data_4115387
loop_
_publ_author_name
'Atsushi Wakamiya'
'Tohru Nishinaga'
'Koichi Komatsu'

_publ_contact_author_address
;
    Institute for Chemical Research, Kyoto University, Gokasho, Uji, 
    Kyoto 611-0011, Japan. 
;
_publ_contact_author_email ' komatsu@scl.kyoto-u.ac.jp'
_publ_contact_author_fax ' +81-774-38-3178 '
_publ_contact_author_name ' Koichi Komatsu '
_publ_contact_author_phone ' +81-774-38-3172 '
_publ_section_title
;
 1,2-Dithiin Annelated with Bicyclo[2.2.2]octene Frameworks. One-Electron
 and Two-Electron Oxidations and Formation of a Novel
 2,3,5,6-Tetrathiabicyclo[2.2.2]oct-7-ene Radical Cation with Remarkable
 Stability Owing to a Strong Transannular Interaction
;
_journal_name_full 'Journal of the American Chemical Society'
_journal_page_first 15038
_journal_page_last 15050
_journal_paper_doi 10.1021/ja028297j
_journal_volume 124
_journal_year 2002
_chemical_formula_moiety 'C16 H20 Cl6 S4 Sb'
_chemical_formula_sum 'C16 H20 Cl6 S4 Sb'
_chemical_formula_weight 675.01
_chemical_name_common 'tetrathia radical cation'
_chemical_name_systematic
; 
 ? 
;
_space_group_IT_number 14
_symmetry_cell_setting monoclinic
_symmetry_space_group_name_Hall '-P 2ybc'
_symmetry_space_group_name_H-M 'P 1 21/c 1'
_atom_sites_solution_hydrogens geom
_atom_sites_solution_primary direct
_atom_sites_solution_secondary difmap
_audit_creation_date ' Wed July 17 2002 '
_audit_creation_method SHELXL-97
_cell_angle_alpha 90.00
_cell_angle_beta 96.488(2)
_cell_angle_gamma 90.00
_cell_formula_units_Z 4
_cell_length_a 8.0506(8)
_cell_length_b 23.896(2)
_cell_length_c 12.1284(11)
_cell_measurement_reflns_used 25
_cell_measurement_temperature 123(2)
_cell_volume 2318.3(4)
_computing_cell_refinement 'Bruker SMART'
_computing_data_collection 'Bruker SMART'
_computing_data_reduction 'Bruker SHELXTL'
_computing_molecular_graphics 'Bruker SHELXTL'
_computing_publication_material 'Bruker SHELXTL'
_computing_structure_refinement 'SHELXL-97 (Sheldrick, 1997)'
_computing_structure_solution 'SHELXS-97 (Sheldrick, 1990)'
_diffrn_ambient_temperature 123(2)
_diffrn_measured_fraction_theta_full 0.980
_diffrn_measured_fraction_theta_max 0.980
_diffrn_measurement_device_type 'CCD area detector'
_diffrn_measurement_method 'phi and omega scans'
_diffrn_radiation_monochromator graphite
_diffrn_radiation_source 'fine-focus sealed tube'
_diffrn_radiation_type MoK\a
_diffrn_radiation_wavelength 0.71073
_diffrn_reflns_av_R_equivalents 0.0232
_diffrn_reflns_av_sigmaI/netI 0.0199
_diffrn_reflns_limit_h_max 9
_diffrn_reflns_limit_h_min -9
_diffrn_reflns_limit_k_max 28
_diffrn_reflns_limit_k_min -28
_diffrn_reflns_limit_l_max 11
_diffrn_reflns_limit_l_min -14
_diffrn_reflns_number 12811
_diffrn_reflns_theta_full 25.00
_diffrn_reflns_theta_max 25.00
_diffrn_reflns_theta_min 1.89
_exptl_absorpt_coefficient_mu 2.245
_exptl_absorpt_correction_type none
_exptl_crystal_colour orange
_exptl_crystal_density_diffrn 1.934
_exptl_crystal_description prism
_exptl_crystal_F_000 1332
_exptl_crystal_size_max 0.40
_exptl_crystal_size_mid 0.35
_exptl_crystal_size_min 0.35
_refine_diff_density_max 1.190
_refine_diff_density_min -1.242
_refine_diff_density_rms 0.139
_refine_ls_extinction_method none
_refine_ls_goodness_of_fit_ref 1.042
_refine_ls_hydrogen_treatment mixed
_refine_ls_matrix_type full
_refine_ls_number_parameters 244
_refine_ls_number_reflns 4015
_refine_ls_number_restraints 0
_refine_ls_restrained_S_all 1.042
_refine_ls_R_factor_all 0.0483
_refine_ls_R_factor_gt 0.0450
_refine_ls_shift/su_max 0.002
_refine_ls_shift/su_mean 0.000
_refine_ls_structure_factor_coef Fsqd
_refine_ls_weighting_details 'calc w=1/[\s^2^(Fo^2^)+(0.0647P)^2^+11.3519P] where P=(Fo^2^+2Fc^2^)/3'
_refine_ls_weighting_scheme calc
_refine_ls_wR_factor_gt 0.1201
_refine_ls_wR_factor_ref 0.1223
_reflns_number_gt 3714
_reflns_number_total 4015
_reflns_threshold_expression >2sigma(I)
_cod_data_source_file ja028297j-3_s2_2.cif
_cod_data_source_block tetrathia
_cod_database_code 4115387

loop_
_symmetry_equiv_pos_as_xyz
'x, y, z'
'-x, y+1/2, -z+1/2'
'-x, -y, -z'
'x, -y-1/2, z-1/2'

loop_
_atom_site_label
_atom_site_type_symbol
_atom_site_fract_x
_atom_site_fract_y
_atom_site_fract_z
_atom_site_U_iso_or_equiv
_atom_site_adp_type
_atom_site_occupancy
_atom_site_symmetry_multiplicity
_atom_site_calc_flag
_atom_site_refinement_flags
S2 S -0.0084(3) 0.77859(8) 0.7327(2) 0.0717(6) Uani 1 1 d .
S1 S -0.1359(3) 0.83034(9) 0.8285(2) 0.0758(7) Uani 1 1 d .
S3 S 0.1464(4) 0.88678(18) 0.9021(2) 0.1131(12) Uani 1 1 d .
S4 S 0.2843(3) 0.84180(11) 0.81457(16) 0.0673(6) Uani 1 1 d .
C2 C -0.0260(9) 0.9102(2) 0.6933(5) 0.0412(14) Uani 1 1 d .
C8 C -0.1180(7) 0.9619(2) 0.6508(5) 0.0333(12) Uani 1 1 d .
H8 H -0.1000 0.9693 0.5719 0.040 Uiso 1 1 calc R
C5 C -0.1609(10) 0.9418(3) 0.8564(6) 0.0537(18) Uani 1 1 d .
H5 H -0.1758 0.9328 0.9352 0.064 Uiso 1 1 calc R
C1 C -0.0489(17) 0.8996(4) 0.8092(7) 0.099(4) Uani 1 1 d .
C10 C -0.3026(9) 0.9534(4) 0.6616(7) 0.065(2) Uani 1 1 d .
H10A H -0.3462 0.9218 0.6142 0.078 Uiso 1 1 calc R
H10B H -0.3658 0.9875 0.6365 0.078 Uiso 1 1 calc R
C9 C -0.0543(9) 1.0109(2) 0.7255(5) 0.0444(15) Uani 1 1 d .
H9A H -0.1162 1.0453 0.7012 0.053 Uiso 1 1 calc R
H9B H 0.0658 1.0173 0.7192 0.053 Uiso 1 1 calc R
C6 C -0.0789(9) 0.9979(3) 0.8474(5) 0.0480(16) Uani 1 1 d .
H6A H 0.0310 0.9980 0.8932 0.058 Uiso 1 1 calc R
H6B H -0.1492 1.0273 0.8760 0.058 Uiso 1 1 calc R
C7 C -0.3263(11) 0.9410(5) 0.7837(7) 0.088(3) Uani 1 1 d .
H7A H -0.4016 0.9695 0.8106 0.105 Uiso 1 1 calc R
H7B H -0.3794 0.9039 0.7888 0.105 Uiso 1 1 calc R
C3 C 0.0685(8) 0.8762(2) 0.6368(4) 0.0342(12) Uani 1 1 d .
C14 C 0.2543(9) 0.7957(3) 0.6094(5) 0.0467(15) Uani 1 1 d .
H14 H 0.3116 0.7624 0.6463 0.056 Uiso 1 1 calc R
C12 C 0.2938(9) 0.8901(3) 0.5200(7) 0.0555(18) Uani 1 1 d .
H12A H 0.3222 0.8959 0.4435 0.067 Uiso 1 1 calc R
H12B H 0.3314 0.9233 0.5649 0.067 Uiso 1 1 calc R
C15 C 0.3832(9) 0.8373(3) 0.5701(8) 0.063(2) Uani 1 1 d .
H15A H 0.4649 0.8480 0.6338 0.076 Uiso 1 1 calc R
H15B H 0.4449 0.8191 0.5138 0.076 Uiso 1 1 calc R
C11 C 0.1030(7) 0.8830(2) 0.5182(4) 0.0344(12) Uani 1 1 d .
H11 H 0.0426 0.9163 0.4836 0.041 Uiso 1 1 calc R
C13 C 0.0488(9) 0.8304(3) 0.4559(5) 0.0513(17) Uani 1 1 d .
H13A H 0.0731 0.8340 0.3780 0.062 Uiso 1 1 calc R
H13B H -0.0734 0.8256 0.4555 0.062 Uiso 1 1 calc R
C16 C 0.1386(10) 0.7784(3) 0.5083(7) 0.061(2) Uani 1 1 d .
H16A H 0.0553 0.7512 0.5298 0.073 Uiso 1 1 calc R
H16B H 0.2036 0.7602 0.4537 0.073 Uiso 1 1 calc R
Cl1 Cl 0.5571(2) 0.80442(8) 0.02500(13) 0.0533(4) Uani 1 1 d .
Cl2 Cl 0.30631(17) 0.85949(7) 0.19820(13) 0.0437(4) Uani 1 1 d .
Cl3 Cl 0.6413(2) 0.91911(7) 0.34436(13) 0.0453(4) Uani 1 1 d .
Cl4 Cl 0.88521(15) 0.86376(5) 0.16365(12) 0.0322(3) Uani 1 1 d .
Cl5 Cl 0.62859(18) 0.78210(6) 0.29835(13) 0.0400(3) Uani 1 1 d .
Cl6 Cl 0.5579(2) 0.94259(8) 0.07164(15) 0.0617(5) Uani 1 1 d .
Sb1 Sb 0.59706(4) 0.861981(13) 0.18336(3) 0.02283(14) Uani 1 1 d .
C4 C 0.1510(11) 0.8265(3) 0.6887(6) 0.061(2) Uani 1 1 d .

loop_
_atom_site_aniso_label
_atom_site_aniso_U_11
_atom_site_aniso_U_22
_atom_site_aniso_U_33
_atom_site_aniso_U_23
_atom_site_aniso_U_13
_atom_site_aniso_U_12
S2 0.0767(14) 0.0415(10) 0.1005(17) 0.0098(10) 0.0258(12) -0.0021(9)
S1 0.0947(17) 0.0535(11) 0.0863(16) 0.0058(10) 0.0413(13) -0.0111(11)
S3 0.096(2) 0.187(3) 0.0515(13) -0.0301(17) -0.0150(13) 0.045(2)
S4 0.0535(11) 0.1041(16) 0.0422(10) 0.0038(10) -0.0039(8) -0.0067(11)
C2 0.067(4) 0.029(3) 0.032(3) 0.007(2) 0.026(3) 0.007(3)
C8 0.042(3) 0.027(3) 0.033(3) 0.000(2) 0.012(2) 0.001(2)
C5 0.084(5) 0.040(3) 0.045(4) -0.004(3) 0.042(4) -0.005(3)
C1 0.200(12) 0.049(4) 0.062(5) 0.021(4) 0.083(7) 0.050(6)
C10 0.036(4) 0.093(6) 0.066(5) -0.033(4) 0.015(3) -0.004(4)
C9 0.067(4) 0.029(3) 0.038(3) -0.002(3) 0.012(3) -0.005(3)
C6 0.068(4) 0.044(4) 0.032(3) -0.002(3) 0.008(3) -0.009(3)
C7 0.070(5) 0.127(8) 0.077(6) -0.053(6) 0.051(5) -0.045(6)
C3 0.049(3) 0.028(3) 0.026(3) 0.005(2) 0.006(2) 0.005(2)
C14 0.053(4) 0.041(3) 0.046(4) -0.002(3) 0.006(3) 0.018(3)
C12 0.043(4) 0.054(4) 0.073(5) 0.003(4) 0.023(3) 0.002(3)
C15 0.039(4) 0.059(4) 0.092(6) -0.003(4) 0.006(4) 0.013(3)
C11 0.037(3) 0.043(3) 0.024(3) 0.006(2) 0.010(2) 0.012(3)
C13 0.049(4) 0.065(4) 0.037(3) -0.018(3) -0.007(3) 0.013(3)
C16 0.058(4) 0.052(4) 0.071(5) -0.027(4) -0.006(4) 0.010(3)
Cl1 0.0452(9) 0.0799(12) 0.0363(8) -0.0249(8) 0.0117(6) -0.0216(8)
Cl2 0.0202(7) 0.0699(10) 0.0420(8) 0.0078(7) 0.0081(6) 0.0080(6)
Cl3 0.0484(8) 0.0466(8) 0.0445(8) -0.0170(7) 0.0210(7) -0.0084(7)
Cl4 0.0211(6) 0.0355(7) 0.0416(7) -0.0030(5) 0.0097(5) -0.0026(5)
Cl5 0.0367(7) 0.0348(7) 0.0493(8) 0.0176(6) 0.0089(6) 0.0024(6)
Cl6 0.0699(11) 0.0595(10) 0.0630(11) 0.0407(9) 0.0388(9) 0.0355(9)
Sb1 0.0194(2) 0.0270(2) 0.0230(2) 0.00398(12) 0.00612(13) 0.00281(12)
C4 0.089(6) 0.052(4) 0.045(4) 0.006(3) 0.014(4) 0.034(4)

loop_
_atom_type_symbol
_atom_type_description
_atom_type_scat_dispersion_real
_atom_type_scat_dispersion_imag
_atom_type_scat_source
C C 0.0033 0.0016 'International Tables Vol C Tables 4.2.6.8 and 6.1.1.4'
H H 0.0000 0.0000 'International Tables Vol C Tables 4.2.6.8 and 6.1.1.4'
S S 0.1246 0.1234 'International Tables Vol C Tables 4.2.6.8 and 6.1.1.4'
Cl Cl 0.1484 0.1585 'International Tables Vol C Tables 4.2.6.8 and 6.1.1.4'
Sb Sb -0.5866 1.5461 'International Tables Vol C Tables 4.2.6.8 and 6.1.1.4'

loop_
_geom_angle_atom_site_label_1
_geom_angle_atom_site_label_2
_geom_angle_atom_site_label_3
_geom_angle
C4 S2 S1 101.5(2)
C4 S2 S4 37.3(2)
S1 S2 S4 86.05(12)
C1 S1 S2 104.5(3)
C1 S1 S3 43.0(4)
S2 S1 S3 91.82(13)
C1 S3 S4 104.9(3)
C1 S3 S1 42.2(3)
S4 S3 S1 93.13(16)
C4 S4 S3 104.6(3)
C4 S4 S2 38.3(3)
S3 S4 S2 89.00(14)
C3 C2 C1 121.5(6)
C3 C2 C8 127.2(5)
C1 C2 C8 111.2(5)
C2 C8 C10 108.1(5)
C2 C8 C9 107.8(5)
C10 C8 C9 108.4(5)
C6 C5 C1 106.4(7)
C6 C5 C7 109.5(7)
C1 C5 C7 107.3(8)
C2 C1 C5 113.3(6)
C2 C1 S1 111.9(7)
C5 C1 S1 107.6(7)
C2 C1 S3 115.0(8)
C5 C1 S3 112.5(7)
S1 C1 S3 94.8(4)
C8 C10 C7 109.7(6)
C8 C9 C6 110.0(5)
C5 C6 C9 110.7(5)
C5 C7 C10 111.1(6)
C2 C3 C4 121.5(5)
C2 C3 C11 126.5(5)
C4 C3 C11 112.0(5)
C16 C14 C4 108.2(6)
C16 C14 C15 107.4(6)
C4 C14 C15 108.3(6)
C15 C12 C11 109.6(6)
C12 C15 C14 110.3(6)
C3 C11 C13 108.4(5)
C3 C11 C12 106.8(5)
C13 C11 C12 109.3(5)
C11 C13 C16 111.8(5)
C14 C16 C13 109.4(5)
Cl1 Sb1 Cl6 90.66(7)
Cl1 Sb1 Cl4 88.46(5)
Cl6 Sb1 Cl4 89.78(6)
Cl1 Sb1 Cl5 90.30(6)
Cl6 Sb1 Cl5 178.10(5)
Cl4 Sb1 Cl5 91.90(5)
Cl1 Sb1 Cl2 90.13(6)
Cl6 Sb1 Cl2 89.73(6)
Cl4 Sb1 Cl2 178.50(5)
Cl5 Sb1 Cl2 88.62(5)
Cl1 Sb1 Cl3 179.02(7)
Cl6 Sb1 Cl3 90.05(7)
Cl4 Sb1 Cl3 90.86(5)
Cl5 Sb1 Cl3 89.02(6)
Cl2 Sb1 Cl3 90.56(6)
C3 C4 C14 111.8(6)
C3 C4 S4 113.4(5)
C14 C4 S4 108.4(6)
C3 C4 S2 109.3(6)
C14 C4 S2 109.2(5)
S4 C4 S2 104.4(4)

loop_
_geom_bond_atom_site_label_1
_geom_bond_atom_site_label_2
_geom_bond_distance
S2 C4 1.843(10)
S2 S1 2.050(3)
S2 S4 2.879(3)
S1 C1 1.823(11)
S1 S3 2.706(5)
S3 C1 1.853(13)
S3 S4 1.945(4)
S4 C4 1.801(8)
C2 C3 1.352(8)
C2 C1 1.460(9)
C2 C8 1.500(8)
C8 C10 1.520(9)
C8 C9 1.533(8)
C5 C6 1.504(9)
C5 C1 1.507(10)
C5 C7 1.511(12)
C10 C7 1.543(12)
C9 C6 1.545(8)
C3 C4 1.467(9)
C3 C11 1.504(7)
C14 C16 1.511(9)
C14 C4 1.530(9)
C14 C15 1.550(11)
C12 C15 1.542(10)
C12 C11 1.543(9)
C11 C13 1.505(9)
C13 C16 1.537(10)
Cl1 Sb1 2.3547(15)
Cl2 Sb1 2.3686(14)
Cl3 Sb1 2.3762(14)
Cl4 Sb1 2.3591(13)
Cl5 Sb1 2.3609(13)
Cl6 Sb1 2.3556(15)
